data_4032479
loop_
_publ_author_name
'Centore, Roberto'
'Manfredi, Carla'
'Capobianco, Amedeo'
'Volino, Sabato'
'Ferrara, Maria Vittoria'
'Carella, Antonio'
'Fusco, Sandra'
'Peluso, Andrea'

_publ_section_title
;
 Solid State Separation and Isolation of Tautomers of Fused-Ring
 Triazolotriazoles.
;
_journal_name_full 'The Journal of organic chemistry'
_journal_paper_doi 10.1021/acs.joc.7b00380
_journal_year 2017
_chemical_formula_moiety '(C10 H5 N5 F5)+, (Cl)-'
_chemical_formula_sum 'C10 H5 Cl F5 N5'
_chemical_formula_weight 325.64
_chemical_name_systematic
;
4-methyl-7-(4-pentafluorophenyl)-2H-3H-[1,2,4]triazolo
[3,2-c][1,2,4]triazolium chloride  
;
_space_group_IT_number 14
_space_group_name_Hall '-P 2ybc'
_space_group_name_H-M_alt 'P 1 21/c 1'
_symmetry_cell_setting monoclinic
_symmetry_space_group_name_Hall '-P 2ybc'
_symmetry_space_group_name_H-M 'P 1 21/c 1'
_atom_sites_solution_hydrogens geom
_atom_sites_solution_primary direct
_atom_sites_solution_secondary difmap
_audit_creation_method SHELXL-97
_cell_angle_alpha 90.00
_cell_angle_beta 112.07(3)
_cell_angle_gamma 90.00
_cell_formula_units_Z 4
_cell_length_a 18.650(7)
_cell_length_b 5.121(3)
_cell_length_c 14.299(5)
_cell_measurement_reflns_used 115
_cell_measurement_temperature 173(2)
_cell_measurement_theta_max 23.472
_cell_measurement_theta_min 3.195
_cell_volume 1265.6(10)
_computing_cell_refinement '<i>CELLFITW</i> (Centore, 2004)'
_computing_data_collection 'COLLECT (Nonius, 1999)'
_computing_data_reduction
;
EvalCCD (Duisenberg, Kroon-Batenburg & Schreurs 2003) and 
SADABS (Bruker, 2001)
;
_computing_molecular_graphics
;
Ortep-3 for Windows (Farrugia, 2012) and
<i>MERCURY</i> (Macrae et al., 2006)
;
_computing_publication_material
;
WinGX (Farrugia, 2012)
;
_computing_structure_refinement 'SHELXL-97 (Sheldrick, 2008)'
_computing_structure_solution 'SIR97 (Altomare et al., 1999)'
_diffrn_ambient_temperature 173(2)
_diffrn_detector 'CCD plate'
_diffrn_detector_area_resol_mean 9
_diffrn_detector_type
;
Bruker-Nonius 95mm CCD camera on \k-goniostat
;
_diffrn_measured_fraction_theta_full 0.986
_diffrn_measured_fraction_theta_max 0.950
_diffrn_measurement_device 'four-circle diffractometer'
_diffrn_measurement_device_type 'Bruker-Nonius KappaCCD'
_diffrn_measurement_method
;
CCD rotation images, thick slices
;
_diffrn_radiation_monochromator graphite
_diffrn_radiation_probe x-ray
_diffrn_radiation_source 'fine-focus sealed tube'
_diffrn_radiation_type MoK\a
_diffrn_radiation_wavelength 0.71073
_diffrn_reflns_av_R_equivalents 0.0569
_diffrn_reflns_av_sigmaI/netI 0.0606
_diffrn_reflns_limit_h_max 24
_diffrn_reflns_limit_h_min -23
_diffrn_reflns_limit_k_max 6
_diffrn_reflns_limit_k_min -5
_diffrn_reflns_limit_l_max 18
_diffrn_reflns_limit_l_min -16
_diffrn_reflns_number 9079
_diffrn_reflns_theta_full 25.00
_diffrn_reflns_theta_max 27.51
_diffrn_reflns_theta_min 3.07
_exptl_absorpt_coefficient_mu 0.364
_exptl_absorpt_correction_T_max 0.9645
_exptl_absorpt_correction_T_min 0.8681
_exptl_absorpt_correction_type multi-scan
_exptl_absorpt_process_details
;
SADABS (Bruker, 2001)
;
_exptl_crystal_colour colourless
_exptl_crystal_density_diffrn 1.709
_exptl_crystal_density_method 'not measured'
_exptl_crystal_description prism
_exptl_crystal_F_000 648
_exptl_crystal_size_max 0.40
_exptl_crystal_size_mid 0.20
_exptl_crystal_size_min 0.10
_refine_diff_density_max 0.291
_refine_diff_density_min -0.303
_refine_diff_density_rms 0.070
_refine_ls_extinction_method none
_refine_ls_goodness_of_fit_ref 1.082
_refine_ls_hydrogen_treatment mixed
_refine_ls_matrix_type full
_refine_ls_number_parameters 279
_refine_ls_number_reflns 2777
_refine_ls_number_restraints 111
_refine_ls_restrained_S_all 1.138
_refine_ls_R_factor_all 0.0824
_refine_ls_R_factor_gt 0.0489
_refine_ls_shift/su_max 0.000
_refine_ls_shift/su_mean 0.000
_refine_ls_structure_factor_coef Fsqd
_refine_ls_weighting_details 'calc w=1/[\s^2^(Fo^2^)+(0.0322P)^2^+1.3144P] where P=(Fo^2^+2Fc^2^)/3'
_refine_ls_weighting_scheme calc
_refine_ls_wR_factor_gt 0.1020
_refine_ls_wR_factor_ref 0.1167
_reflns_number_gt 1968
_reflns_number_total 2777
_reflns_threshold_expression I>2sigma(I)
_cod_data_source_file jo7b00380_si_005.cif
_cod_data_source_block tt2hclalt
_cod_database_code 4032479

loop_
_symmetry_equiv_pos_as_xyz
'x, y, z'
'-x, y+1/2, -z+1/2'
'-x, -y, -z'
'x, -y-1/2, z-1/2'

loop_
_atom_site_label
_atom_site_type_symbol
_atom_site_fract_x
_atom_site_fract_y
_atom_site_fract_z
_atom_site_U_iso_or_equiv
_atom_site_adp_type
_atom_site_occupancy
_atom_site_symmetry_multiplicity
_atom_site_calc_flag
_atom_site_refinement_flags
_atom_site_disorder_assembly
_atom_site_disorder_group
C1A C 0.9234(4) 0.7409(13) 0.8064(9) 0.0427(19) Uani 0.671(12) 1 d PDU A 1
F1A F 0.9781(3) 0.9179(9) 0.8082(6) 0.0772(17) Uani 0.671(12) 1 d PDU A 1
C2A C 0.8732(6) 0.654(2) 0.7159(8) 0.045(2) Uani 0.671(12) 1 d PDU A 1
F2A F 0.8743(4) 0.7499(13) 0.6295(6) 0.0792(18) Uani 0.671(12) 1 d PDU A 1
C3A C 0.8171(7) 0.474(3) 0.7135(6) 0.0350(16) Uani 0.671(12) 1 d PD A 1
F3A F 0.7635(8) 0.409(3) 0.6251(7) 0.058(2) Uani 0.671(12) 1 d PD A 1
C4A C 0.8122(12) 0.384(5) 0.8024(6) 0.0256(17) Uani 0.671(12) 1 d PD A 1
C5A C 0.8670(4) 0.4715(17) 0.8926(6) 0.0294(18) Uani 0.671(12) 1 d PD A 1
F5A F 0.8670(5) 0.3802(16) 0.9807(7) 0.0453(15) Uani 0.671(12) 1 d PDU A 1
C6A C 0.9214(5) 0.6540(19) 0.8953(7) 0.042(2) Uani 0.671(12) 1 d PDU A 1
F6A F 0.9735(3) 0.7342(11) 0.9830(5) 0.0674(16) Uani 0.671(12) 1 d PDU A 1
C1B C 0.9078(8) 0.746(2) 0.7596(13) 0.029(3) Uani 0.329(12) 1 d PDU A 2
F1B F 0.9587(6) 0.9223(17) 0.7488(10) 0.061(3) Uani 0.329(12) 1 d PDU A 2
C2B C 0.8566(11) 0.630(4) 0.6769(11) 0.031(4) Uani 0.329(12) 1 d PDU A 2
F2B F 0.8568(7) 0.670(2) 0.5860(9) 0.066(3) Uani 0.329(12) 1 d PDU A 2
C3B C 0.8031(18) 0.461(7) 0.6889(15) 0.0350(16) Uani 0.329(12) 1 d PD A 2
F3B F 0.7545(18) 0.343(6) 0.6081(17) 0.056(4) Uani 0.329(12) 1 d PD A 2
C4B C 0.805(3) 0.399(10) 0.7832(13) 0.0256(17) Uani 0.329(12) 1 d PD A 2
C5B C 0.8593(10) 0.525(4) 0.8641(14) 0.0294(18) Uani 0.329(12) 1 d PD A 2
F5B F 0.8617(11) 0.464(4) 0.9560(12) 0.054(4) Uani 0.329(12) 1 d PDU A 2
C6B C 0.9132(11) 0.693(4) 0.8548(12) 0.043(5) Uani 0.329(12) 1 d PDU A 2
F6B F 0.9602(6) 0.822(2) 0.9352(10) 0.072(3) Uani 0.329(12) 1 d PDU A 2
C7 C 0.74818(16) 0.2204(5) 0.7995(2) 0.0250(6) Uani 1 1 d . . .
C8 C 0.64978(15) 0.0914(5) 0.8335(2) 0.0242(6) Uani 1 1 d . . .
C9 C 0.63426(16) 0.3826(5) 0.9337(2) 0.0243(6) Uani 1 1 d . . .
C10 C 0.59865(17) 0.5210(6) 0.9953(2) 0.0321(7) Uani 1 1 d . A .
H10A H 0.6318 0.6673 1.0302 0.048 Uiso 1 1 calc R . .
H10B H 0.5926 0.4007 1.0451 0.048 Uiso 1 1 calc R . .
H10C H 0.5478 0.5875 0.9516 0.048 Uiso 1 1 calc R . .
N1 N 0.72142(13) 0.0103(4) 0.74578(17) 0.0283(5) Uani 1 1 d . A .
N2 N 0.65945(14) -0.0705(4) 0.76776(18) 0.0277(5) Uani 1 1 d . A .
H2N H 0.6291(18) -0.217(6) 0.732(2) 0.033 Uiso 1 1 d . . .
N3 N 0.60463(14) 0.1525(5) 0.88392(18) 0.0265(5) Uani 1 1 d . A .
H3N H 0.563(2) 0.093(6) 0.875(2) 0.032 Uiso 1 1 d . . .
N4 N 0.69626(13) 0.4630(4) 0.92004(16) 0.0243(5) Uani 1 1 d . A .
N5 N 0.70526(12) 0.2719(4) 0.85723(16) 0.0224(5) Uani 1 1 d . A .
Cl1 Cl 0.56006(4) -0.51893(12) 0.65927(5) 0.02567(19) Uani 1 1 d . . .

loop_
_atom_site_aniso_label
_atom_site_aniso_U_11
_atom_site_aniso_U_22
_atom_site_aniso_U_33
_atom_site_aniso_U_23
_atom_site_aniso_U_13
_atom_site_aniso_U_12
C1A 0.043(3) 0.039(3) 0.051(5) 0.004(3) 0.023(3) -0.011(2)
F1A 0.064(3) 0.075(2) 0.108(4) 0.002(3) 0.050(3) -0.033(2)
C2A 0.042(6) 0.062(5) 0.039(6) 0.010(5) 0.024(5) 0.003(4)
F2A 0.084(3) 0.091(3) 0.083(3) 0.031(3) 0.054(3) -0.010(2)
C3A 0.026(5) 0.046(3) 0.036(4) 0.005(4) 0.015(4) 0.003(3)
F3A 0.055(4) 0.085(7) 0.033(4) 0.011(4) 0.016(4) -0.005(4)
C4A 0.023(4) 0.026(3) 0.032(3) -0.002(5) 0.016(4) 0.001(3)
C5A 0.028(2) 0.035(4) 0.029(6) 0.001(3) 0.015(3) -0.004(3)
F5A 0.036(2) 0.070(4) 0.029(4) -0.006(2) 0.011(3) -0.017(2)
C6A 0.035(4) 0.047(4) 0.050(6) -0.021(5) 0.021(4) -0.019(3)
F6A 0.050(2) 0.073(3) 0.078(3) -0.027(2) 0.022(2) -0.034(2)
C1B 0.026(5) 0.034(5) 0.031(6) 0.000(4) 0.017(4) -0.002(4)
F1B 0.051(4) 0.056(4) 0.084(5) 0.004(4) 0.035(4) -0.021(3)
C2B 0.029(7) 0.036(7) 0.028(8) 0.016(7) 0.010(7) 0.000(5)
F2B 0.068(5) 0.075(5) 0.068(5) 0.011(4) 0.041(4) -0.010(3)
C3B 0.026(5) 0.046(3) 0.036(4) 0.005(4) 0.015(4) 0.003(3)
F3B 0.055(7) 0.083(12) 0.032(6) -0.014(5) 0.020(5) -0.023(6)
C4B 0.023(4) 0.026(3) 0.032(3) -0.002(5) 0.016(4) 0.001(3)
C5B 0.028(2) 0.035(4) 0.029(6) 0.001(3) 0.015(3) -0.004(3)
F5B 0.037(5) 0.106(13) 0.015(7) -0.009(6) 0.003(4) -0.024(8)
C6B 0.053(8) 0.057(11) 0.014(9) -0.014(8) 0.008(8) -0.018(7)
F6B 0.061(4) 0.070(5) 0.079(5) -0.021(4) 0.019(4) -0.029(4)
C7 0.0235(14) 0.0238(14) 0.0287(15) -0.0018(11) 0.0109(12) 0.0009(10)
C8 0.0201(13) 0.0216(13) 0.0297(15) 0.0039(10) 0.0079(11) -0.0015(10)
C9 0.0240(14) 0.0258(14) 0.0224(14) 0.0080(10) 0.0078(11) 0.0017(11)
C10 0.0317(16) 0.0376(17) 0.0330(15) 0.0085(13) 0.0192(13) 0.0044(13)
N1 0.0259(12) 0.0261(12) 0.0324(13) -0.0011(10) 0.0103(10) 0.0006(10)
N2 0.0261(13) 0.0205(12) 0.0347(13) -0.0020(10) 0.0093(10) -0.0031(9)
N3 0.0216(12) 0.0262(12) 0.0316(13) 0.0062(10) 0.0099(10) -0.0041(10)
N4 0.0249(12) 0.0250(12) 0.0243(12) -0.0012(9) 0.0107(9) -0.0006(9)
N5 0.0195(11) 0.0219(11) 0.0261(12) 0.0004(9) 0.0089(9) -0.0027(9)
Cl1 0.0220(3) 0.0218(3) 0.0310(4) -0.0031(3) 0.0074(2) 0.0007(3)

loop_
_atom_type_symbol
_atom_type_description
_atom_type_scat_dispersion_real
_atom_type_scat_dispersion_imag
_atom_type_scat_source
C C 0.0033 0.0016 'International Tables Vol C Tables 4.2.6.8 and 6.1.1.4'
H H 0.0000 0.0000 'International Tables Vol C Tables 4.2.6.8 and 6.1.1.4'
N N 0.0061 0.0033 'International Tables Vol C Tables 4.2.6.8 and 6.1.1.4'
F F 0.0171 0.0103 'International Tables Vol C Tables 4.2.6.8 and 6.1.1.4'
Cl Cl 0.1484 0.1585 'International Tables Vol C Tables 4.2.6.8 and 6.1.1.4'

loop_
_geom_angle_atom_site_label_1
_geom_angle_atom_site_label_2
_geom_angle_atom_site_label_3
_geom_angle
_geom_angle_publ_flag
C2A C1A F1A 118.8(8) no
C2A C1A C6A 122.3(6) no
F1A C1A C6A 118.9(8) no
F2A C2A C1A 121.2(8) no
F2A C2A C3A 119.7(8) no
C1A C2A C3A 119.0(7) no
F3A C3A C2A 118.8(8) no
F3A C3A C4A 120.3(8) no
C2A C3A C4A 120.5(7) no
C5A C4A C3A 117.8(7) no
C5A C4A C7 121.8(7) no
C3A C4A C7 120.3(6) no
F5A C5A C6A 118.2(7) no
F5A C5A C4A 120.1(7) no
C6A C5A C4A 121.7(7) no
F6A C6A C1A 120.9(7) no
F6A C6A C5A 120.6(7) no
C1A C6A C5A 118.5(6) no
C2B C1B C6B 123.6(11) no
C2B C1B F1B 119.3(13) no
C6B C1B F1B 117.2(13) no
F2B C2B C1B 122.2(12) no
F2B C2B C3B 119.4(13) no
C1B C2B C3B 118.4(13) no
F3B C3B C4B 120.7(17) no
F3B C3B C2B 118.1(18) no
C4B C3B C2B 121.0(15) no
C3B C4B C5B 117.2(16) no
C3B C4B C7 122.7(13) no
C5B C4B C7 119.9(14) no
F5B C5B C6B 119.3(14) no
F5B C5B C4B 117.3(14) no
C6B C5B C4B 123.2(15) no
F6B C6B C1B 122.9(13) no
F6B C6B C5B 120.0(14) no
C1B C6B C5B 116.4(12) no
N1 C7 N5 109.3(2) no
N1 C7 C4A 128.5(10) no
N5 C7 C4A 122.1(10) no
N1 C7 C4B 123.6(17) no
N5 C7 C4B 126(2) no
C4A C7 C4B 10.4(15) no
N2 C8 N5 108.5(2) no
N2 C8 N3 144.8(3) no
N5 C8 N3 106.7(2) no
N4 C9 N3 113.4(2) no
N4 C9 C10 124.1(3) no
N3 C9 C10 122.5(2) no
C9 C10 H10A 109.5 no
C9 C10 H10B 109.5 no
H10A C10 H10B 109.5 no
C9 C10 H10C 109.5 no
H10A C10 H10C 109.5 no
H10B C10 H10C 109.5 no
C7 N1 N2 106.4(2) no
C8 N2 N1 109.1(2) no
C8 N2 H2N 131.2(19) no
N1 N2 H2N 119.5(19) no
C8 N3 C9 105.5(2) no
C8 N3 H3N 126(2) no
C9 N3 H3N 126(2) no
C9 N4 N5 101.8(2) no
C8 N5 C7 106.6(2) no
C8 N5 N4 112.6(2) no
C7 N5 N4 140.1(2) no

loop_
_geom_bond_atom_site_label_1
_geom_bond_atom_site_label_2
_geom_bond_distance
_geom_bond_publ_flag
C1A C2A 1.355(10) no
C1A F1A 1.358(7) no
C1A C6A 1.361(10) no
C2A F2A 1.337(9) no
C2A C3A 1.385(9) no
C3A F3A 1.327(8) no
C3A C4A 1.387(7) no
C4A C5A 1.385(7) no
C4A C7 1.447(10) no
C5A F5A 1.343(6) no
C5A C6A 1.370(8) no
C6A F6A 1.330(8) no
C1B C2B 1.348(14) no
C1B C6B 1.356(14) no
C1B F1B 1.359(12) no
C2B F2B 1.317(14) no
C2B C3B 1.377(14) no
C3B F3B 1.317(15) no
C3B C4B 1.373(14) no
C4B C5B 1.378(15) no
C4B C7 1.48(2) no
C5B F5B 1.336(13) no
C5B C6B 1.366(15) no
C6B F6B 1.331(13) no
C7 N1 1.307(3) no
C7 N5 1.374(4) no
C8 N2 1.316(4) no
C8 N5 1.333(3) no
C8 N3 1.335(4) no
C9 N4 1.309(3) no
C9 N3 1.380(4) no
C9 C10 1.469(4) no
C10 H10A 0.9800 no
C10 H10B 0.9800 no
C10 H10C 0.9800 no
N1 N2 1.371(3) no
N2 H2N 0.96(3) no
N3 H3N 0.79(3) no
N4 N5 1.380(3) no

loop_
_geom_torsion_atom_site_label_1
_geom_torsion_atom_site_label_2
_geom_torsion_atom_site_label_3
_geom_torsion_atom_site_label_4
_geom_torsion
_geom_torsion_publ_flag
F1A C1A C2A F2A -3.5(15) no
C6A C1A C2A F2A 177.5(10) no
F1A C1A C2A C3A -179.9(12) no
C6A C1A C2A C3A 1.0(19) no
F2A C2A C3A F3A -3(3) no
C1A C2A C3A F3A 173.5(15) no
F2A C2A C3A C4A -176.2(19) no
C1A C2A C3A C4A 0(3) no
F3A C3A C4A C5A -176(2) no
C2A C3A C4A C5A -3(4) no
F3A C3A C4A C7 0(4) no
C2A C3A C4A C7 172.7(18) no
C3A C4A C5A F5A -176.7(19) no
C7 C4A C5A F5A 8(3) no
C3A C4A C5A C6A 4(3) no
C7 C4A C5A C6A -171.1(16) no
C2A C1A C6A F6A 177.1(9) no
F1A C1A C6A F6A -2.0(15) no
C2A C1A C6A C5A 0.4(16) no
F1A C1A C6A C5A -178.7(8) no
F5A C5A C6A F6A 1.2(15) no
C4A C5A C6A F6A -179.9(17) no
F5A C5A C6A C1A 177.9(9) no
C4A C5A C6A C1A -3(2) no
C6B C1B C2B F2B -174.4(19) no
F1B C1B C2B F2B 4(3) no
C6B C1B C2B C3B 5(4) no
F1B C1B C2B C3B -177(3) no
F2B C2B C3B F3B 1(6) no
C1B C2B C3B F3B -178(3) no
F2B C2B C3B C4B 175(4) no
C1B C2B C3B C4B -4(6) no
F3B C3B C4B C5B 178(4) no
C2B C3B C4B C5B 4(8) no
F3B C3B C4B C7 -7(9) no
C2B C3B C4B C7 179(4) no
C3B C4B C5B F5B -179(4) no
C7 C4B C5B F5B 5(7) no
C3B C4B C5B C6B -4(7) no
C7 C4B C5B C6B -180(3) no
C2B C1B C6B F6B -175(2) no
F1B C1B C6B F6B 7(3) no
C2B C1B C6B C5B -5(3) no
F1B C1B C6B C5B 177.0(17) no
F5B C5B C6B F6B -10(3) no
C4B C5B C6B F6B 175(4) no
F5B C5B C6B C1B 180(2) no
C4B C5B C6B C1B 4(5) no
C5A C4A C7 N1 -135.0(17) no
C3A C4A C7 N1 50(3) no
C5A C4A C7 N5 45(3) no
C3A C4A C7 N5 -130(2) no
C5A C4A C7 C4B 160(22) no
C3A C4A C7 C4B -15(18) no
C3B C4B C7 N1 38(7) no
C5B C4B C7 N1 -146(4) no
C3B C4B C7 N5 -128(5) no
C5B C4B C7 N5 47(6) no
C3B C4B C7 C4A 160(25) no
C5B C4B C7 C4A -24(15) no
N5 C7 N1 N2 1.3(3) no
C4A C7 N1 N2 -178.6(11) no
C4B C7 N1 N2 -167(3) no
N5 C8 N2 N1 -1.7(3) no
N3 C8 N2 N1 174.9(4) no
C7 N1 N2 C8 0.2(3) no
N2 C8 N3 C9 -173.9(4) no
N5 C8 N3 C9 2.8(3) no
N4 C9 N3 C8 -2.1(3) no
C10 C9 N3 C8 177.6(2) no
N3 C9 N4 N5 0.5(3) no
C10 C9 N4 N5 -179.3(2) no
N2 C8 N5 C7 2.5(3) no
N3 C8 N5 C7 -175.5(2) no
N2 C8 N5 N4 175.2(2) no
N3 C8 N5 N4 -2.8(3) no
N1 C7 N5 C8 -2.4(3) no
C4A C7 N5 C8 177.5(10) no
C4B C7 N5 C8 166(2) no
N1 C7 N5 N4 -171.9(3) no
C4A C7 N5 N4 8.0(11) no
C4B C7 N5 N4 -4(2) no
C9 N4 N5 C8 1.4(3) no
C9 N4 N5 C7 170.5(3) no
